data_2243536
loop_
_publ_author_name
'Blade, Helen'
'Blundell, Charles D.'
'Vitorica-Yrezabal, I\~nigo J.'

_publ_section_title
;
 Crystal structures of tolfenamic acid polymorphic forms I and II with
 precise hydrogen-atom positions for nuclear magnetic resonance studies
;
_journal_coeditor_code HB7936
_journal_issue 9
_journal_name_full 'Acta Crystallographica Section E'
_journal_page_first 1421
_journal_page_last 1426
_journal_paper_doi 10.1107/S2056989020010841
_journal_volume 76
_journal_year 2020
_chemical_formula_iupac 'C14 H12 Cl N O2'
_chemical_formula_moiety 'C14 H12 Cl N O2'
_chemical_formula_sum 'C14 H12 Cl N O2'
_chemical_formula_weight 261.709
_chemical_name_systematic
;
2-(3-Chloro-2-methylanilino)benzoic acid
;
_space_group_crystal_system monoclinic
_space_group_IT_number 14
_space_group_name_Hall '-P 2ybc'
_space_group_name_H-M_alt 'P 1 21/c 1'
_atom_sites_solution_primary dual
_audit_creation_method
;
Olex2 1.3
(compiled 2019.09.11 svn.r3662 for OlexSys, GUI svn.r5938)
;
_cell_angle_alpha 90
_cell_angle_beta 104.936(4)
_cell_angle_gamma 90
_cell_formula_units_Z 4
_cell_length_a 4.8283(2)
_cell_length_b 32.0832(10)
_cell_length_c 8.0221(3)
_cell_measurement_reflns_used 9015
_cell_measurement_temperature 100.00(10)
_cell_measurement_theta_max 52.8910
_cell_measurement_theta_min 3.7810
_cell_volume 1200.70(8)
_computing_cell_refinement
;
CrysAlisPro (Rigaku OD, 2017)
;
_computing_data_collection
;
CrysAlisPro (Rigaku OD, 2017)
;
_computing_data_reduction
;
CrysAlisPro (Rigaku OD, 2017)
;
_computing_molecular_graphics
;
<i>OLEX2</i> (Dolomanov <i>et al.</i>,  2009)
;
_computing_publication_material
;
<i>OLEX2</i> (Dolomanov <i>et al.</i>,  2009)
;
_computing_structure_refinement
;
<i>olex2.refine</i> (Bourhis <i>et al.</i>,  2015)
;
_computing_structure_solution
;
SHELXT (Sheldrick, 2015a)
;
_diffrn_ambient_temperature 100.00(10)
_diffrn_detector 'CCD plate'
_diffrn_measured_fraction_theta_full 0.9959
_diffrn_measured_fraction_theta_max 0.9967
_diffrn_measurement_device 'four-circle diffractometer'
_diffrn_measurement_device_type 'XtaLAB AFC11 (RINC): Kappa single'
_diffrn_measurement_method '\w scans'
_diffrn_radiation_monochromator graphite
_diffrn_radiation_probe x-ray
_diffrn_radiation_type 'Mo K\a'
_diffrn_radiation_wavelength 0.71073
_diffrn_reflns_av_R_equivalents 0.0394
_diffrn_reflns_av_unetI/netI 0.0528
_diffrn_reflns_limit_h_max 6
_diffrn_reflns_limit_h_min -10
_diffrn_reflns_limit_k_max 72
_diffrn_reflns_limit_k_min -62
_diffrn_reflns_limit_l_max 18
_diffrn_reflns_limit_l_min -18
_diffrn_reflns_number 39154
_diffrn_reflns_theta_full 25.2417
_diffrn_reflns_theta_max 47.76
_diffrn_reflns_theta_min 3.81
_diffrn_source 'fine-focus sealed X-ray tube'
_exptl_absorpt_coefficient_mu 0.310
_exptl_absorpt_correction_T_max 1.00000
_exptl_absorpt_correction_T_min 0.45651
_exptl_absorpt_correction_type multi-scan
_exptl_absorpt_process_details
;
(CrysAlisPro; Rigaku, 2017)
;
_exptl_crystal_colour 'clear light colourless'
_exptl_crystal_density_diffrn 1.448
_exptl_crystal_description plank
_exptl_crystal_F_000 544.838
_exptl_crystal_size_max 1.0
_exptl_crystal_size_mid 0.4
_exptl_crystal_size_min 0.2
_refine_diff_density_max 0.8167
_refine_diff_density_min -0.6926
_refine_ls_goodness_of_fit_ref 1.0385
_refine_ls_hydrogen_treatment refall
_refine_ls_matrix_type full
_refine_ls_number_constraints 0
_refine_ls_number_parameters 271
_refine_ls_number_reflns 11328
_refine_ls_number_restraints 0
_refine_ls_restrained_S_all 1.0385
_refine_ls_R_factor_all 0.0863
_refine_ls_R_factor_gt 0.0641
_refine_ls_shift/su_max 0.0004
_refine_ls_shift/su_mean 0.0000
_refine_ls_structure_factor_coef Fsqd
_refine_ls_weighting_details 'w=1/[\s^2^(Fo^2^)+(0.0000P)^2^+0.9870P] where P=(Fo^2^+2Fc^2^)/3'
_refine_ls_weighting_scheme calc
_refine_ls_wR_factor_gt 0.1194
_refine_ls_wR_factor_ref 0.1265
_reflns_number_gt 8616
_reflns_number_total 11328
_reflns_threshold_expression I>=2\s(I)
_cod_data_source_file hb7936sup1.cif
_cod_data_source_block I
_cod_database_code 2243536

loop_
_space_group_symop_id
_space_group_symop_operation_xyz
1 x,y,z
2 -x,y+1/2,-z+1/2
3 -x,-y,-z
4 x,-y-1/2,z-1/2

loop_
_atom_site_type_symbol
_atom_site_label
_atom_site_fract_x
_atom_site_fract_y
_atom_site_fract_z
_atom_site_U_iso_or_equiv
_atom_site_adp_type
_atom_site_occupancy
Cl Cl17 0.75639(6) 0.759893(7) 0.58628(4) 0.02423(5) Uani 1.000000
O O16 0.07003(16) 0.49986(2) 0.28719(9) 0.01785(11) Uani 1.000000
O O15 0.23425(15) 0.53749(2) 0.52534(9) 0.01694(11) Uani 1.000000
N N7 0.58438(18) 0.60116(2) 0.51594(10) 0.01698(12) Uani 1.000000
C C9 0.39509(16) 0.55388(2) 0.27629(10) 0.01206(10) Uani 1.000000
C C8 0.56974(17) 0.58797(2) 0.35212(10) 0.01279(11) Uani 1.000000
C C10 0.38168(19) 0.54232(3) 0.10596(11) 0.01506(12) Uani 1.000000
C C6 0.66873(18) 0.67645(3) 0.54885(11) 0.01456(12) Uani 1.000000
C C5 0.84386(19) 0.70814(3) 0.63887(12) 0.01590(13) Uani 1.000000
C C14 0.22811(17) 0.53019(2) 0.37277(11) 0.01293(11) Uani 1.000000
C C13 0.73019(19) 0.60848(3) 0.25247(12) 0.01624(13) Uani 1.000000
C C11 0.5414(2) 0.56279(3) 0.01027(12) 0.01743(14) Uani 1.000000
C C1 0.75379(18) 0.63527(3) 0.59655(11) 0.01417(11) Uani 1.000000
C C2 1.0000(2) 0.62691(3) 0.72745(12) 0.01740(13) Uani 1.000000
C C3 1.1660(2) 0.65937(3) 0.81486(13) 0.02070(16) Uani 1.000000
C C4 1.0886(2) 0.70036(3) 0.77028(13) 0.01962(15) Uani 1.000000
C C12 0.7174(2) 0.59587(3) 0.08645(12) 0.01759(14) Uani 1.000000
C C18 0.4031(2) 0.68604(3) 0.41021(15) 0.02055(16) Uani 1.000000
H H10 0.245(4) 0.5165(5) 0.050(2) 0.032(4) Uani 1.000000
H H12 0.851(4) 0.6117(6) 0.015(3) 0.039(5) Uani 1.000000
H H2 1.055(4) 0.5947(6) 0.760(3) 0.035(5) Uani 1.000000
H H4 1.216(4) 0.7266(6) 0.835(3) 0.040(5) Uani 1.000000
H H3 1.356(4) 0.6530(7) 0.919(3) 0.048(6) Uani 1.000000
H H13 0.868(4) 0.6342(6) 0.312(2) 0.039(5) Uani 1.000000
H H11 0.535(4) 0.5528(6) -0.120(2) 0.040(5) Uani 1.000000
H H16 -0.038(5) 0.4851(7) 0.364(3) 0.028(6) Uani 1.000000
H H7 0.484(5) 0.5821(7) 0.584(3) 0.045(6) Uani 1.000000
H H18a 0.455(5) 0.7026(9) 0.303(3) 0.071(8) Uani 1.000000
H H18b 0.291(5) 0.6586(7) 0.363(4) 0.078(9) Uani 1.000000
H H18c 0.264(5) 0.7068(8) 0.451(3) 0.067(8) Uani 1.000000

loop_
_atom_site_aniso_label
_atom_site_aniso_U_11
_atom_site_aniso_U_22
_atom_site_aniso_U_33
_atom_site_aniso_U_12
_atom_site_aniso_U_13
_atom_site_aniso_U_23
Cl17 0.03142(12) 0.01403(8) 0.02626(12) -0.00050(8) 0.00568(9) 0.00054(8)
O16 0.0216(3) 0.0181(3) 0.0145(2) -0.0072(2) 0.0059(2) -0.0029(2)
O15 0.0214(3) 0.0177(3) 0.0128(2) -0.0073(2) 0.0065(2) -0.00110(19)
N7 0.0226(3) 0.0172(3) 0.0131(3) -0.0077(2) 0.0082(2) -0.0018(2)
C9 0.0133(3) 0.0127(2) 0.0106(2) -0.0002(2) 0.0040(2) 0.0006(2)
C8 0.0140(3) 0.0142(3) 0.0115(3) -0.0020(2) 0.0057(2) 0.0005(2)
C10 0.0181(3) 0.0162(3) 0.0116(3) 0.0000(2) 0.0051(2) -0.0005(2)
C6 0.0137(3) 0.0153(3) 0.0150(3) -0.0024(2) 0.0042(2) 0.0002(2)
C5 0.0176(3) 0.0148(3) 0.0157(3) -0.0022(2) 0.0048(2) -0.0015(2)
C14 0.0144(3) 0.0127(3) 0.0122(3) -0.0019(2) 0.0043(2) 0.0000(2)
C13 0.0180(3) 0.0186(3) 0.0141(3) -0.0037(2) 0.0079(2) 0.0010(2)
C11 0.0226(4) 0.0193(3) 0.0120(3) 0.0012(3) 0.0074(3) 0.0014(2)
C1 0.0164(3) 0.0147(3) 0.0123(3) -0.0032(2) 0.0052(2) -0.0005(2)
C2 0.0203(3) 0.0163(3) 0.0148(3) 0.0002(3) 0.0031(3) 0.0004(2)
C3 0.0212(4) 0.0206(4) 0.0171(3) -0.0003(3) -0.0009(3) -0.0018(3)
C4 0.0206(4) 0.0184(3) 0.0180(3) -0.0037(3) 0.0014(3) -0.0028(3)
C12 0.0202(3) 0.0207(3) 0.0145(3) -0.0007(3) 0.0092(3) 0.0022(3)
C18 0.0150(3) 0.0231(4) 0.0221(4) -0.0005(3) 0.0022(3) 0.0012(3)
H10 0.045(12) 0.030(10) 0.020(10) -0.008(9) 0.006(9) 0.002(8)
H12 0.045(12) 0.041(12) 0.040(13) -0.013(10) 0.025(11) -0.003(10)
H2 0.039(12) 0.032(11) 0.035(12) -0.002(9) 0.009(10) 0.001(9)
H4 0.047(13) 0.039(12) 0.033(13) -0.009(10) 0.009(10) 0.003(10)
H3 0.033(12) 0.071(16) 0.031(13) 0.000(11) -0.007(10) 0.002(11)
H13 0.053(13) 0.043(12) 0.024(11) -0.015(10) 0.015(10) 0.001(9)
H11 0.048(13) 0.042(12) 0.030(12) -0.006(10) 0.010(10) -0.010(10)
H16 0.029(13) 0.029(13) 0.028(14) -0.018(11) 0.010(11) 0.001(11)
H7 0.059(17) 0.039(14) 0.044(15) -0.019(12) 0.026(13) -0.001(12)
H18a 0.043(15) 0.11(2) 0.048(16) 0.000(15) 0.001(12) 0.031(16)
H18b 0.038(13) 0.039(13) 0.12(2) -0.007(11) -0.035(14) 0.014(15)
H18c 0.047(15) 0.09(2) 0.061(18) 0.032(14) 0.007(13) 0.006(15)

loop_
_atom_type_symbol
_atom_type_scat_Cromer_Mann_a1
_atom_type_scat_Cromer_Mann_a2
_atom_type_scat_Cromer_Mann_a3
_atom_type_scat_Cromer_Mann_a4
_atom_type_scat_Cromer_Mann_b1
_atom_type_scat_Cromer_Mann_b2
_atom_type_scat_Cromer_Mann_b3
_atom_type_scat_Cromer_Mann_b4
_atom_type_scat_Cromer_Mann_c
_atom_type_scat_dispersion_source
_atom_type_scat_dispersion_real
_atom_type_scat_dispersion_imag
_atom_type_scat_source
H 0.49300 0.32291 0.14019 0.04081 10.51090 26.12570 3.14236 57.79970 0.0030380000826 'Henke, Gullikson and Davis, At. Data and Nucl. Data Tables, 1993, 54, 2' 0.00000 0.00000 'International Tables'
C 2.31000 1.02000 1.58860 0.86500 20.84390 10.20750 0.56870 51.65120 0.215599998832 'Henke, Gullikson and Davis, At. Data and Nucl. Data Tables, 1993, 54, 2' 0.00347 0.00161 'nternational Tables '
Cl 11.46040 7.19640 6.25560 1.64550 0.01040 1.16620 18.51940 47.77840 -9.55739974976 'Henke, Gullikson and Davis, At. Data and Nucl. Data Tables, 1993, 54, 2' 0.14873 0.16029 'International Tables'
O 3.04850 2.28680 1.54630 0.86700 13.27710 5.70110 0.32390 32.90890 0.250800013542 'Henke, Gullikson and Davis, At. Data and Nucl. Data Tables, 1993, 54, 2' 0.01158 0.00611 'International Tables V'
N 12.21260 3.13220 2.01250 1.16630 0.00570 9.89330 28.99750 0.58260 -11.5290002823 'Henke, Gullikson and Davis, At. Data and Nucl. Data Tables, 1993, 54, 2' 0.00653 0.00323 'International Tables V'

loop_
_geom_angle_atom_site_label_1
_geom_angle_atom_site_label_2
_geom_angle_atom_site_label_3
_geom_angle_site_symmetry_1
_geom_angle_site_symmetry_3
_geom_angle
_geom_angle_publ_flag
H16 O16 C14 . . 110.3(12) ?
C1 N7 C8 . . 123.97(7) ?
H7 N7 C8 . . 114.6(13) ?
H7 N7 C1 . . 120.9(13) ?
C10 C9 C8 . . 119.68(7) ?
C14 C9 C8 . . 121.36(7) ?
C14 C9 C10 . . 118.95(7) ?
C9 C8 N7 . . 121.96(7) ?
C13 C8 N7 . . 120.08(8) ?
C13 C8 C9 . . 117.96(7) ?
C11 C10 C9 . . 121.48(8) ?
H10 C10 C9 . . 118.4(10) ?
H10 C10 C11 . . 120.2(10) ?
C1 C6 C5 . . 116.55(8) ?
C18 C6 C5 . . 121.50(8) ?
C18 C6 C1 . . 121.95(8) ?
C6 C5 Cl17 . . 119.50(7) ?
C4 C5 Cl17 . . 117.51(7) ?
C4 C5 C6 . . 122.99(8) ?
O15 C14 O16 . . 121.23(7) ?
C9 C14 O16 . . 115.60(7) ?
C9 C14 O15 . . 123.17(7) ?
C12 C13 C8 . . 121.09(8) ?
H13 C13 C8 . . 117.8(10) ?
H13 C13 C12 . . 121.1(10) ?
C12 C11 C10 . . 118.69(8) ?
H11 C11 C10 . . 120.9(10) ?
H11 C11 C12 . . 120.4(10) ?
C6 C1 N7 . . 120.45(8) ?
C2 C1 N7 . . 118.33(8) ?
C2 C1 C6 . . 121.18(8) ?
C3 C2 C1 . . 120.34(9) ?
H2 C2 C1 . . 118.3(10) ?
H2 C2 C3 . . 121.3(10) ?
C4 C3 C2 . . 119.87(9) ?
H3 C3 C2 . . 120.6(12) ?
H3 C3 C4 . . 119.5(12) ?
C3 C4 C5 . . 119.05(9) ?
H4 C4 C5 . . 119.1(11) ?
H4 C4 C3 . . 121.8(11) ?
C11 C12 C13 . . 121.07(8) ?
H12 C12 C13 . . 119.0(10) ?
H12 C12 C11 . . 119.9(10) ?
H18a C18 C6 . . 111.1(12) ?
H18b C18 C6 . . 111.0(12) ?
H18b C18 H18a . . 109(2) ?
H18c C18 C6 . . 113.1(13) ?
H18c C18 H18a . . 103(2) ?
H18c C18 H18b . . 109(2) ?

loop_
_geom_bond_atom_site_label_1
_geom_bond_atom_site_label_2
_geom_bond_site_symmetry_2
_geom_bond_distance
_geom_bond_publ_flag
Cl17 C5 . 1.7383(9) ?
O16 C14 . 1.3154(10) ?
O16 H16 . 1.02(2) ?
O15 C14 . 1.2389(11) ?
N7 C8 . 1.3650(11) ?
N7 C1 . 1.4184(11) ?
N7 H7 . 1.02(2) ?
C9 C8 . 1.4188(11) ?
C9 C10 . 1.4012(11) ?
C9 C14 . 1.4659(11) ?
C8 C13 . 1.4110(11) ?
C10 C11 . 1.3858(12) ?
C10 H10 . 1.080(17) ?
C6 C5 . 1.3983(12) ?
C6 C1 . 1.4072(12) ?
C6 C18 . 1.4969(13) ?
C5 C4 . 1.3887(13) ?
C13 C12 . 1.3780(13) ?
C13 H13 . 1.090(19) ?
C11 C12 . 1.3979(14) ?
C11 H11 . 1.087(19) ?
C1 C2 . 1.3943(13) ?
C2 C3 . 1.3890(14) ?
C2 H2 . 1.081(18) ?
C3 C4 . 1.3885(14) ?
C3 H3 . 1.089(19) ?
C4 H4 . 1.093(19) ?
C12 H12 . 1.092(17) ?
C18 H18a . 1.09(2) ?
C18 H18b . 1.05(2) ?
C18 H18c . 1.06(2) ?

loop_
_geom_hbond_atom_site_label_D
_geom_hbond_atom_site_label_H
_geom_hbond_atom_site_label_A
_geom_hbond_site_symmetry_A
_geom_hbond_distance_DH
_geom_hbond_distance_HA
_geom_hbond_distance_DA
_geom_hbond_angle_DHA
N7 H7 O15 . 1.02(2) 1.85(2) 2.6650(10) 134.0(19)
O16 H16 O15 3_566 1.02(2) 1.63(2) 2.6448(10) 175(2)
C18 H18A Cl17 4_575.01 1.09(3) 2.81(3) 3.8674(11) 162.8(18)

loop_
_geom_torsion_atom_site_label_1
_geom_torsion_atom_site_label_2
_geom_torsion_atom_site_label_3
_geom_torsion_atom_site_label_4
_geom_torsion_site_symmetry_1
_geom_torsion_site_symmetry_2
_geom_torsion_site_symmetry_3
_geom_torsion_site_symmetry_4
_geom_torsion
_geom_torsion_publ_flag
Cl17 C5 C6 C1 . . . . 179.26(7) ?
Cl17 C5 C6 C18 . . . . -1.32(9) ?
Cl17 C5 C4 C3 . . . . -179.56(8) ?
O16 C14 C9 C8 . . . . 178.63(7) ?
O16 C14 C9 C10 . . . . -1.64(9) ?
O15 C14 C9 C8 . . . . -1.98(10) ?
O15 C14 C9 C10 . . . . 177.76(8) ?
N7 C8 C9 C10 . . . . 178.26(8) ?
N7 C8 C9 C14 . . . . -2.01(10) ?
N7 C8 C13 C12 . . . . -179.60(9) ?
N7 C1 C6 C5 . . . . 178.03(8) ?
N7 C1 C6 C18 . . . . -1.38(10) ?
N7 C1 C2 C3 . . . . -177.36(9) ?
C9 C8 C13 C12 . . . . 0.13(9) ?
C9 C10 C11 C12 . . . . -0.45(10) ?
C8 C13 C12 C11 . . . . 1.09(11) ?
C10 C11 C12 C13 . . . . -0.93(11) ?
C6 C5 C4 C3 . . . . 0.35(11) ?
C6 C1 C2 C3 . . . . 0.52(10) ?
C5 C4 C3 C2 . . . . 0.40(12) ?
C1 C2 C3 C4 . . . . -0.82(11) ?
